data_1549844
loop_
_publ_author_name
'Shao, Dong'
'Shi, Le'
'Yin, Lei'
'Wang, Bao-Lin'
'Wang, Zhen-Xing'
'Zhang, Yi-Quan'
'Wang, Xin-Yi'

_publ_section_title
;
 Reversible on-off switching of both spin crossover and single-molecule
 magnet behaviours <i>via</i> a crystal-to-crystal transformation.
;
_journal_issue 41
_journal_name_full 'Chemical science'
_journal_page_first 7986
_journal_page_last 7991
_journal_paper_doi 10.1039/c8sc02774a
_journal_volume 9
_journal_year 2018
_chemical_formula_sum 'C69 H55 Br2 Co N9 O7 S2'
_chemical_formula_weight 1405.09
_space_group_crystal_system triclinic
_space_group_IT_number 1
_space_group_name_Hall 'P 1'
_space_group_name_H-M_alt 'P 1'
_symmetry_space_group_name_Hall 'P 1'
_symmetry_space_group_name_H-M 'P 1'
_atom_sites_solution_hydrogens mixed
_audit_creation_method SHELXL-2014/7
_audit_update_record
;
2018-06-22 deposited with the CCDC.
2018-08-27 downloaded from the CCDC.
;
_cell_angle_alpha 112.0760(10)
_cell_angle_beta 90.1430(10)
_cell_angle_gamma 106.4560(10)
_cell_formula_units_Z 1
_cell_length_a 8.7198(4)
_cell_length_b 13.8688(7)
_cell_length_c 15.1500(8)
_cell_measurement_reflns_used 3785
_cell_measurement_temperature 450(2)
_cell_measurement_theta_max 22.80
_cell_measurement_theta_min 2.45
_cell_volume 1615.99(14)
_computing_cell_refinement 'Bruker SAINT'
_computing_data_collection 'Bruker APEX2'
_computing_data_reduction 'Bruker SAINT'
_computing_molecular_graphics 'Bruker SHELXTL'
_computing_publication_material 'Bruker SHELXTL'
_computing_structure_refinement 'SHELXL-2014/7 (Sheldrick, 2014)'
_computing_structure_solution 'SHELXS-97 (Sheldrick 2008)'
_diffrn_ambient_temperature 450(2)
_diffrn_measured_fraction_theta_full 0.981
_diffrn_measured_fraction_theta_max 0.981
_diffrn_measurement_device_type 'Bruker APEX-II CCD'
_diffrn_measurement_method '\f and \w scans'
_diffrn_radiation_type MoK\a
_diffrn_radiation_wavelength 0.71073
_diffrn_reflns_av_R_equivalents 0.0279
_diffrn_reflns_av_unetI/netI 0.0688
_diffrn_reflns_Laue_measured_fraction_full 0.981
_diffrn_reflns_Laue_measured_fraction_max 0.981
_diffrn_reflns_limit_h_max 8
_diffrn_reflns_limit_h_min -9
_diffrn_reflns_limit_k_max 15
_diffrn_reflns_limit_k_min -14
_diffrn_reflns_limit_l_max 16
_diffrn_reflns_limit_l_min -16
_diffrn_reflns_number 9651
_diffrn_reflns_point_group_measured_fraction_full 0.981
_diffrn_reflns_point_group_measured_fraction_max 0.981
_diffrn_reflns_theta_full 22.721
_diffrn_reflns_theta_max 22.721
_diffrn_reflns_theta_min 1.665
_exptl_absorpt_coefficient_mu 1.628
_exptl_absorpt_correction_T_max 0.7582
_exptl_absorpt_correction_T_min 0.5767
_exptl_absorpt_correction_type multi-scan
_exptl_absorpt_process_details 'SADABS; Bruker, 2000'
_exptl_crystal_colour ORANGE
_exptl_crystal_density_diffrn 1.444
_exptl_crystal_description BLOCK
_exptl_crystal_F_000 717
_exptl_crystal_size_max 0.450
_exptl_crystal_size_mid 0.150
_exptl_crystal_size_min 0.120
_refine_diff_density_max 0.574
_refine_diff_density_min -0.497
_refine_diff_density_rms 0.057
_refine_ls_abs_structure_details
;
 Refined as an inversion twin.
;
_refine_ls_abs_structure_Flack 0.163(18)
_refine_ls_extinction_method none
_refine_ls_goodness_of_fit_ref 1.049
_refine_ls_hydrogen_treatment constr
_refine_ls_matrix_type full
_refine_ls_number_parameters 840
_refine_ls_number_reflns 6731
_refine_ls_number_restraints 976
_refine_ls_restrained_S_all 1.010
_refine_ls_R_factor_all 0.0577
_refine_ls_R_factor_gt 0.0495
_refine_ls_shift/su_max 0.009
_refine_ls_shift/su_mean 0.002
_refine_ls_structure_factor_coef Fsqd
_refine_ls_weighting_details 'w=1/[\s^2^(Fo^2^)+(0.0967P)^2^+0.0604P] where P=(Fo^2^+2Fc^2^)/3'
_refine_ls_weighting_scheme calc
_refine_ls_wR_factor_gt 0.1410
_refine_ls_wR_factor_ref 0.1499
_reflns_Friedel_coverage 1.000
_reflns_Friedel_fraction_full 0.981
_reflns_Friedel_fraction_max 0.981
_reflns_number_gt 5806
_reflns_number_total 6731
_reflns_threshold_expression 'I > 2\s(I)'
_cod_data_source_file c8sc02774a2.cif
_cod_data_source_block 2-450K
_cod_depositor_comments
;
The following automatic conversions were performed:

'_exptl_absorpt_correction_type' value 'Multi-scan' changed to
'multi-scan' according to
/home/data/users/saulius/crontab/automatic-downloads/rss-feeds/RSC/lib/dictionaries/cif_core.dic
dictionary named 'cif_core.dic' version 2.4.2 from 2011-04-26.

Automatic conversion script
Id: cif_fix_values 4973 2017-02-22 13:04:09Z antanas 

 Adding full bibliography for 1549842--1549847.cif.
;
_cod_original_cell_volume 1615.98(14)
_cod_database_code 1549844
_shelx_shelxl_version_number 2014/7
_shelx_space_group_comment
;
The symmetry employed for this shelxl refinement is uniquely defined
by the following loop, which should always be used as a source of
symmetry information in preference to the above space-group names.
They are only intended as comments.
;
_shelx_estimated_absorpt_t_min 0.528
_shelx_estimated_absorpt_t_max 0.829

loop_
_space_group_symop_operation_xyz
'x, y, z'

loop_
_atom_site_label
_atom_site_type_symbol
_atom_site_fract_x
_atom_site_fract_y
_atom_site_fract_z
_atom_site_U_iso_or_equiv
_atom_site_adp_type
_atom_site_occupancy
_atom_site_site_symmetry_order
_atom_site_calc_flag
_atom_site_refinement_flags_posn
_atom_site_refinement_flags_adp
_atom_site_refinement_flags_occupancy
_atom_site_disorder_assembly
_atom_site_disorder_group
Br1 Br 0.1621(2) 0.25565(15) 1.10672(11) 0.1410(7) Uani 1 1 d . U . . .
Br2 Br 0.9451(4) 1.01789(15) 0.13365(16) 0.2004(14) Uani 1 1 d . U . . .
Co1 Co 0.48696(11) 0.46542(7) 0.49668(7) 0.0503(3) Uani 1 1 d . U . . .
S1 S 0.5465(4) 0.0837(2) 0.5031(2) 0.0788(8) Uani 1 1 d . U . . .
S2 S 0.8243(3) 0.4884(2) -0.00797(19) 0.0738(7) Uani 1 1 d . U . . .
O1 O 1.083(4) 0.653(3) 0.4362(19) 0.318(15) Uani 1 1 d . U . . .
O2 O 0.782(2) 0.4201(19) 0.0444(15) 0.125(5) Uani 0.79(2) 1 d D U P A 1
O3 O 0.9719(15) 0.5810(11) 0.0355(16) 0.139(7) Uani 0.79(2) 1 d D U P A 1
O4 O 0.823(3) 0.4234(18) -0.1033(8) 0.118(6) Uani 0.79(2) 1 d D U P A 1
O2A O 0.752(7) 0.378(4) -0.083(5) 0.112(15) Uani 0.21(2) 1 d D U P A 2
O3A O 0.832(8) 0.483(4) 0.083(3) 0.085(10) Uani 0.21(2) 1 d D U P A 2
O4A O 0.957(5) 0.533(5) -0.043(5) 0.109(13) Uani 0.21(2) 1 d D U P A 2
O5 O 0.6431(13) 0.1866(7) 0.5668(10) 0.160(5) Uani 1 1 d . U . . .
O6 O 0.5295(14) 0.0689(10) 0.4038(8) 0.129(4) Uani 1 1 d . U . . .
O7 O 0.6013(10) -0.0003(7) 0.5141(6) 0.086(2) Uani 1 1 d . U . . .
N1 N 0.2340(9) 0.3831(6) 0.4566(5) 0.0616(18) Uani 1 1 d . U . . .
N2 N 0.4243(8) 0.3912(6) 0.5914(5) 0.0507(16) Uani 1 1 d . U . . .
N3 N 0.7151(9) 0.4901(6) 0.5713(5) 0.0616(18) Uani 1 1 d . U . . .
N4 N 0.5322(9) 0.3591(5) 0.3608(5) 0.0574(17) Uani 1 1 d . U . . .
N5 N 0.5555(9) 0.5631(6) 0.4226(5) 0.0530(17) Uani 1 1 d . U . . .
N6 N 0.4712(9) 0.6239(6) 0.5945(5) 0.0566(17) Uani 1 1 d . U . . .
N7 N 0.2916(14) 0.6813(11) 0.0030(11) 0.121(4) Uani 1 1 d . U . . .
H1N7 H 0.2029 0.6437 -0.0012 0.146 Uiso 1 1 d R U . . .
N8 N -0.1122(12) 0.0195(11) 0.6254(9) 0.116(4) Uani 1 1 d . U . . .
H1N8 H -0.1913 0.0266 0.5857 0.140 Uiso 1 1 d R U . . .
N9 N 1.1725(19) 0.6946(12) 0.3254(12) 0.131(4) Uani 1 1 d . U . . .
C1 C 0.2096(16) 0.2734(10) 0.9911(8) 0.083(3) Uani 1 1 d . U . . .
C2 C 0.1125(17) 0.3125(11) 0.9515(9) 0.093(3) Uani 1 1 d . U . . .
H2 H 0.0235 0.3287 0.9798 0.112 Uiso 1 1 calc R U . . .
C3 C 0.1518(15) 0.3274(9) 0.8664(8) 0.081(3) Uani 1 1 d . U . . .
H3 H 0.0846 0.3501 0.8361 0.097 Uiso 1 1 calc R U . . .
C4 C 0.2894(12) 0.3087(7) 0.8271(7) 0.061(2) Uani 1 1 d . U . . .
C5 C 0.3839(14) 0.2697(8) 0.8706(7) 0.073(3) Uani 1 1 d . U . . .
H5 H 0.4752 0.2559 0.8440 0.087 Uiso 1 1 calc R U . . .
C6 C 0.3465(16) 0.2509(10) 0.9520(8) 0.087(3) Uani 1 1 d . U . . .
H6 H 0.4104 0.2241 0.9801 0.105 Uiso 1 1 calc R U . . .
C7 C 0.3358(11) 0.3335(7) 0.7435(6) 0.054(2) Uani 1 1 d . U . . .
C8 C 0.2231(11) 0.3213(7) 0.6732(6) 0.056(2) Uani 1 1 d . U . . .
H8 H 0.1140 0.2944 0.6774 0.068 Uiso 1 1 calc R U . . .
C9 C 0.2698(10) 0.3484(7) 0.5971(6) 0.054(2) Uani 1 1 d . U . . .
C10 C 0.1600(10) 0.3356(7) 0.5139(6) 0.056(2) Uani 1 1 d . U . . .
C11 C -0.0017(12) 0.2782(9) 0.4974(8) 0.069(2) Uani 1 1 d . U . . .
H11 H -0.0486 0.2444 0.5376 0.083 Uiso 1 1 calc R U . . .
C12 C -0.0909(13) 0.2724(10) 0.4208(9) 0.084(3) Uani 1 1 d . U . . .
H12 H -0.2011 0.2364 0.4087 0.101 Uiso 1 1 calc R U . . .
C13 C -0.0151(15) 0.3209(12) 0.3611(9) 0.096(4) Uani 1 1 d . U . . .
H13 H -0.0723 0.3164 0.3071 0.115 Uiso 1 1 calc R U . . .
C14 C 0.1419(14) 0.3741(10) 0.3831(8) 0.081(3) Uani 1 1 d . U . . .
H14 H 0.1907 0.4078 0.3433 0.097 Uiso 1 1 calc R U . . .
C15 C 0.8576(13) 0.5401(10) 0.5556(8) 0.079(3) Uani 1 1 d . U . . .
H15 H 0.8638 0.5624 0.5047 0.095 Uiso 1 1 calc R U . . .
C16 C 0.9986(14) 0.5613(13) 0.6104(10) 0.098(4) Uani 1 1 d . U . . .
H16 H 1.0978 0.5957 0.5963 0.117 Uiso 1 1 calc R U . . .
C17 C 0.9882(13) 0.5308(11) 0.6844(9) 0.089(3) Uani 1 1 d . U . . .
H17 H 1.0810 0.5446 0.7234 0.106 Uiso 1 1 calc R U . . .
C18 C 0.8385(12) 0.4783(9) 0.7034(7) 0.073(3) Uani 1 1 d . U . . .
H18 H 0.8295 0.4565 0.7547 0.088 Uiso 1 1 calc R U . . .
C19 C 0.7046(10) 0.4596(7) 0.6443(6) 0.0515(18) Uani 1 1 d . U . . .
C20 C 0.5397(10) 0.4066(6) 0.6593(5) 0.0476(18) Uani 1 1 d . U . . .
C21 C 0.4962(11) 0.3762(7) 0.7352(6) 0.054(2) Uani 1 1 d . U . . .
H21 H 0.5757 0.3845 0.7809 0.065 Uiso 1 1 calc R U . . .
C22 C 0.4269(13) 0.6515(8) 0.6836(7) 0.067(2) Uani 1 1 d . U . . .
H22 H 0.4096 0.6004 0.7113 0.080 Uiso 1 1 calc R U . . .
C23 C 0.4062(17) 0.7493(10) 0.7347(8) 0.089(4) Uani 1 1 d . U . . .
H23 H 0.3720 0.7634 0.7951 0.107 Uiso 1 1 calc R U . . .
C24 C 0.4350(19) 0.8254(9) 0.6982(8) 0.100(4) Uani 1 1 d . U . . .
H24 H 0.4198 0.8927 0.7323 0.120 Uiso 1 1 calc R U . . .
C25 C 0.4884(16) 0.8026(8) 0.6080(8) 0.088(4) Uani 1 1 d . U . . .
H25 H 0.5120 0.8550 0.5816 0.105 Uiso 1 1 calc R U . . .
C26 C 0.5053(11) 0.7023(7) 0.5594(6) 0.056(2) Uani 1 1 d . U . . .
C27 C 0.5633(11) 0.6693(7) 0.4634(6) 0.053(2) Uani 1 1 d . U . . .
C28 C 0.6217(12) 0.7383(7) 0.4186(7) 0.062(2) Uani 1 1 d . U . . .
H28 H 0.6215 0.8104 0.4472 0.074 Uiso 1 1 calc R U . . .
C29 C 0.6816(12) 0.7035(7) 0.3313(6) 0.056(2) Uani 1 1 d . U . . .
C30 C 0.6751(12) 0.5959(7) 0.2919(6) 0.056(2) Uani 1 1 d . U . . .
H30 H 0.7139 0.5687 0.2334 0.067 Uiso 1 1 calc R U . . .
C31 C 0.6114(11) 0.5272(7) 0.3380(6) 0.0511(19) Uani 1 1 d . U . . .
C32 C 0.5950(11) 0.4094(6) 0.3015(6) 0.0510(19) Uani 1 1 d . U . . .
C33 C 0.6398(14) 0.3536(8) 0.2149(7) 0.070(3) Uani 1 1 d . U . . .
H33 H 0.6862 0.3893 0.1758 0.085 Uiso 1 1 calc R U . . .
C34 C 0.6133(17) 0.2407(8) 0.1870(8) 0.084(3) Uani 1 1 d . U . . .
H34 H 0.6410 0.1999 0.1285 0.101 Uiso 1 1 calc R U . . .
C35 C 0.5459(16) 0.1913(8) 0.2473(8) 0.078(3) Uani 1 1 d . U . . .
H35 H 0.5255 0.1166 0.2296 0.094 Uiso 1 1 calc R U . . .
C36 C 0.5101(13) 0.2526(7) 0.3319(8) 0.068(2) Uani 1 1 d . U . . .
H36 H 0.4673 0.2186 0.3727 0.082 Uiso 1 1 calc R U . . .
C37 C 0.7468(12) 0.7789(7) 0.2831(6) 0.058(2) Uani 1 1 d . U . . .
C38 C 0.7048(15) 0.8734(8) 0.3050(8) 0.080(3) Uani 1 1 d . U . . .
H38 H 0.6345 0.8893 0.3505 0.096 Uiso 1 1 calc R U . . .
C39 C 0.7643(19) 0.9446(9) 0.2611(9) 0.100(4) Uani 1 1 d . U . . .
H39 H 0.7390 1.0096 0.2782 0.120 Uiso 1 1 calc R U . . .
C40 C 0.8599(19) 0.9174(9) 0.1929(9) 0.098(4) Uani 1 1 d . U . . .
C41 C 0.913(2) 0.8307(10) 0.1726(9) 0.108(5) Uani 1 1 d . U . . .
H41 H 0.9895 0.8197 0.1303 0.130 Uiso 1 1 calc R U . . .
C42 C 0.8522(16) 0.7569(9) 0.2159(9) 0.085(3) Uani 1 1 d . U . . .
H42 H 0.8825 0.6938 0.1996 0.102 Uiso 1 1 calc R U . . .
C43 C 0.6703(13) 0.5469(9) -0.0040(7) 0.073(2) Uani 1 1 d . U . . .
C44 C 0.6778(14) 0.6235(11) -0.0472(9) 0.090(3) Uani 1 1 d . U . . .
H44 H 0.7658 0.6421 -0.0787 0.107 Uiso 1 1 calc R U . . .
C45 C 0.5597(16) 0.6691(12) -0.0432(11) 0.100(4) Uani 1 1 d . U . . .
H45 H 0.5704 0.7209 -0.0697 0.120 Uiso 1 1 calc R U . . .
C46 C 0.4227(14) 0.6415(10) -0.0010(10) 0.089(3) Uani 1 1 d . U . . .
C47 C 0.4139(15) 0.5700(9) 0.0431(9) 0.086(3) Uani 1 1 d . U . . .
H47 H 0.3255 0.5533 0.0749 0.104 Uiso 1 1 calc R U . . .
C48 C 0.5352(13) 0.5222(9) 0.0410(8) 0.076(3) Uani 1 1 d . U . . .
H48 H 0.5253 0.4730 0.0703 0.091 Uiso 1 1 calc R U . . .
C49 C 0.2894(16) 0.7675(12) -0.0206(10) 0.094(3) Uani 1 1 d . U . . .
C50 C 0.1467(19) 0.7637(15) -0.0664(12) 0.115(4) Uani 1 1 d . U . . .
H50 H 0.0625 0.6986 -0.0863 0.138 Uiso 1 1 calc R U . . .
C51 C 0.122(3) 0.8445(19) -0.0834(17) 0.152(6) Uani 1 1 d . U . . .
H51 H 0.0224 0.8395 -0.1098 0.183 Uiso 1 1 calc R U . . .
C52 C 0.240(4) 0.928(2) -0.062(2) 0.170(7) Uani 1 1 d . U . . .
H52 H 0.2267 0.9802 -0.0841 0.204 Uiso 1 1 calc R U . . .
C53 C 0.386(3) 0.9554(17) -0.0117(18) 0.166(6) Uani 1 1 d . U . . .
H53 H 0.4640 1.0233 0.0067 0.199 Uiso 1 1 calc R U . . .
C54 C 0.406(2) 0.8645(14) 0.0105(12) 0.132(5) Uani 1 1 d . U . . .
H54 H 0.5001 0.8743 0.0463 0.158 Uiso 1 1 calc R U . . .
C55 C 0.3482(13) 0.0639(7) 0.5376(8) 0.067(2) Uani 1 1 d . U . . .
C56 C 0.3278(13) 0.0594(8) 0.6255(8) 0.074(3) Uani 1 1 d . U . . .
H56 H 0.4159 0.0662 0.6645 0.088 Uiso 1 1 calc R U . . .
C57 C 0.1759(13) 0.0445(10) 0.6572(9) 0.080(3) Uani 1 1 d . U . . .
H57 H 0.1634 0.0431 0.7177 0.096 Uiso 1 1 calc R U . . .
C58 C 0.0456(14) 0.0321(10) 0.5988(10) 0.085(3) Uani 1 1 d . U . . .
C59 C 0.0697(16) 0.0348(11) 0.5089(10) 0.094(3) Uani 1 1 d . U . . .
H59 H -0.0175 0.0249 0.4674 0.113 Uiso 1 1 calc R U . . .
C60 C 0.2203(15) 0.0518(9) 0.4811(9) 0.082(3) Uani 1 1 d . U . . .
H60 H 0.2343 0.0549 0.4213 0.098 Uiso 1 1 calc R U . . .
C61 C -0.1522(15) 0.0314(15) 0.7189(12) 0.113(4) Uani 1 1 d . U . . .
C62 C -0.221(2) 0.1065(19) 0.7674(15) 0.145(5) Uani 1 1 d . U . . .
H62 H -0.2409 0.1508 0.7385 0.173 Uiso 1 1 calc R U . . .
C63 C -0.265(3) 0.123(2) 0.8589(17) 0.168(6) Uani 1 1 d . U . . .
H63 H -0.3135 0.1760 0.8902 0.201 Uiso 1 1 calc R U . . .
C64 C -0.233(3) 0.059(2) 0.900(2) 0.180(7) Uani 1 1 d . U . . .
H64 H -0.2498 0.0736 0.9639 0.216 Uiso 1 1 calc R U . . .
C65 C -0.177(3) -0.027(2) 0.8503(17) 0.169(6) Uani 1 1 d . U . . .
H65 H -0.1753 -0.0799 0.8737 0.203 Uiso 1 1 calc R U . . .
C66 C -0.124(2) -0.031(2) 0.7628(15) 0.151(5) Uani 1 1 d . U . . .
H66 H -0.0657 -0.0788 0.7335 0.182 Uiso 1 1 calc R U . . .
C67 C 1.257(3) 0.760(2) 0.2755(18) 0.167(7) Uani 1 1 d . U . . .
H67A H 1.3375 0.8223 0.3206 0.251 Uiso 1 1 d R U . . .
H67B H 1.1827 0.7836 0.2480 0.251 Uiso 1 1 d R U . . .
H67C H 1.3071 0.7177 0.2256 0.251 Uiso 1 1 d R U . . .
C68 C 1.105(4) 0.5702(19) 0.272(2) 0.249(13) Uani 1 1 d . U . . .
H68A H 0.9983 0.5490 0.2398 0.373 Uiso 1 1 d R U . . .
H68B H 1.1050 0.5310 0.3121 0.373 Uiso 1 1 d R U . . .
H68C H 1.1775 0.5534 0.2245 0.373 Uiso 1 1 d R U . . .
C69 C 1.141(3) 0.724(3) 0.402(2) 0.178(8) Uani 1 1 d . U . . .
H69 H 1.1575 0.7979 0.4377 0.214 Uiso 1 1 calc R U . . .

loop_
_atom_site_aniso_label
_atom_site_aniso_U_11
_atom_site_aniso_U_22
_atom_site_aniso_U_33
_atom_site_aniso_U_23
_atom_site_aniso_U_13
_atom_site_aniso_U_12
Br1 0.1784(17) 0.1734(15) 0.0993(10) 0.1004(11) 0.0468(10) 0.0312(12)
Br2 0.343(4) 0.1371(14) 0.190(2) 0.1305(15) 0.159(2) 0.0837(17)
Co1 0.0514(6) 0.0576(6) 0.0500(6) 0.0340(5) 0.0091(5) 0.0111(5)
S1 0.0795(18) 0.0674(15) 0.111(2) 0.0506(15) 0.0401(16) 0.0324(13)
S2 0.0663(16) 0.1025(18) 0.0661(15) 0.0435(14) 0.0162(12) 0.0315(14)
O1 0.39(3) 0.32(3) 0.24(2) 0.190(19) 0.08(2) 0.01(2)
O2 0.133(12) 0.177(15) 0.143(12) 0.118(12) 0.062(10) 0.084(10)
O3 0.074(7) 0.111(8) 0.193(17) 0.016(9) 0.006(8) 0.028(6)
O4 0.147(14) 0.173(15) 0.067(6) 0.038(6) 0.027(6) 0.108(11)
O2A 0.10(3) 0.091(18) 0.12(2) 0.013(19) -0.01(2) 0.042(14)
O3A 0.14(3) 0.09(2) 0.077(14) 0.052(15) 0.056(16) 0.09(2)
O4A 0.070(18) 0.15(3) 0.14(3) 0.09(2) 0.05(2) 0.041(16)
O5 0.112(8) 0.079(5) 0.223(11) 0.014(6) 0.076(8) -0.006(5)
O6 0.158(9) 0.188(9) 0.135(7) 0.120(7) 0.074(7) 0.115(8)
O7 0.085(5) 0.105(5) 0.097(5) 0.056(4) 0.033(4) 0.051(4)
N1 0.058(4) 0.074(4) 0.059(4) 0.040(4) 0.001(3) 0.010(3)
N2 0.045(4) 0.063(4) 0.058(4) 0.039(4) 0.010(3) 0.016(3)
N3 0.051(4) 0.082(5) 0.055(4) 0.037(4) 0.009(3) 0.012(3)
N4 0.068(5) 0.048(3) 0.061(4) 0.027(3) 0.006(3) 0.015(3)
N5 0.058(4) 0.060(4) 0.047(4) 0.030(3) 0.010(3) 0.013(3)
N6 0.060(4) 0.068(4) 0.053(4) 0.036(3) 0.021(3) 0.019(3)
N7 0.063(6) 0.140(8) 0.188(12) 0.088(8) 0.021(7) 0.038(6)
N8 0.057(5) 0.178(11) 0.136(8) 0.082(8) 0.020(6) 0.041(7)
N9 0.121(10) 0.135(8) 0.146(11) 0.078(9) 0.007(9) 0.024(7)
C1 0.093(8) 0.095(7) 0.079(7) 0.061(6) 0.028(6) 0.019(6)
C2 0.102(9) 0.123(9) 0.081(7) 0.065(7) 0.040(6) 0.039(7)
C3 0.080(7) 0.103(7) 0.087(7) 0.065(6) 0.029(6) 0.031(6)
C4 0.064(6) 0.068(5) 0.064(5) 0.040(4) 0.015(4) 0.019(4)
C5 0.094(7) 0.080(6) 0.062(5) 0.039(5) 0.021(5) 0.036(5)
C6 0.100(8) 0.099(7) 0.088(7) 0.064(6) 0.017(6) 0.030(6)
C7 0.062(5) 0.051(4) 0.052(5) 0.027(4) 0.013(4) 0.014(4)
C8 0.055(5) 0.068(5) 0.061(5) 0.040(4) 0.016(4) 0.020(4)
C9 0.048(5) 0.065(5) 0.055(5) 0.038(4) 0.000(4) 0.007(4)
C10 0.046(4) 0.076(5) 0.064(5) 0.046(4) 0.012(4) 0.021(4)
C11 0.051(5) 0.080(5) 0.081(6) 0.048(5) 0.004(4) 0.004(4)
C12 0.054(6) 0.101(8) 0.094(7) 0.047(6) -0.005(5) 0.007(5)
C13 0.071(7) 0.133(10) 0.081(7) 0.053(7) -0.018(6) 0.011(7)
C14 0.077(6) 0.111(8) 0.071(6) 0.056(6) 0.000(5) 0.027(6)
C15 0.056(5) 0.116(8) 0.071(6) 0.054(6) 0.018(5) 0.013(5)
C16 0.052(6) 0.151(11) 0.098(8) 0.072(8) 0.021(5) 0.014(7)
C17 0.049(5) 0.122(9) 0.095(7) 0.047(7) -0.001(5) 0.021(5)
C18 0.058(5) 0.101(7) 0.063(6) 0.038(5) 0.003(4) 0.019(5)
C19 0.048(4) 0.065(5) 0.040(4) 0.020(4) 0.006(3) 0.017(4)
C20 0.052(4) 0.057(4) 0.040(4) 0.025(3) 0.007(3) 0.017(4)
C21 0.055(5) 0.064(5) 0.051(5) 0.029(4) 0.010(4) 0.021(4)
C22 0.077(6) 0.069(5) 0.065(5) 0.040(4) 0.028(5) 0.018(5)
C23 0.121(10) 0.100(7) 0.063(6) 0.039(6) 0.041(6) 0.048(7)
C24 0.161(12) 0.068(6) 0.071(7) 0.029(5) 0.057(7) 0.033(7)
C25 0.131(10) 0.053(5) 0.073(6) 0.022(5) 0.055(7) 0.023(5)
C26 0.060(5) 0.059(4) 0.057(5) 0.033(4) 0.018(4) 0.017(4)
C27 0.064(5) 0.051(4) 0.054(4) 0.027(4) 0.017(4) 0.022(4)
C28 0.081(6) 0.051(4) 0.062(5) 0.031(4) 0.028(5) 0.020(4)
C29 0.072(6) 0.055(4) 0.048(5) 0.029(4) 0.017(4) 0.017(4)
C30 0.069(6) 0.060(5) 0.044(4) 0.024(4) 0.020(4) 0.026(4)
C31 0.062(5) 0.054(4) 0.045(4) 0.026(3) 0.015(4) 0.021(4)
C32 0.060(5) 0.047(4) 0.047(4) 0.020(3) 0.003(4) 0.015(4)
C33 0.097(8) 0.071(5) 0.055(5) 0.028(4) 0.015(5) 0.038(5)
C34 0.126(9) 0.058(5) 0.063(6) 0.015(4) 0.016(6) 0.033(6)
C35 0.117(9) 0.045(5) 0.069(6) 0.015(4) -0.007(6) 0.029(5)
C36 0.083(7) 0.057(5) 0.077(6) 0.041(4) 0.005(5) 0.019(5)
C37 0.075(6) 0.050(4) 0.048(5) 0.024(4) 0.021(4) 0.009(4)
C38 0.108(9) 0.075(6) 0.086(7) 0.054(5) 0.046(6) 0.041(6)
C39 0.160(12) 0.074(6) 0.092(8) 0.054(6) 0.053(8) 0.046(7)
C40 0.161(12) 0.063(6) 0.084(7) 0.046(5) 0.057(7) 0.030(6)
C41 0.162(13) 0.094(8) 0.094(8) 0.061(7) 0.076(9) 0.045(7)
C42 0.113(9) 0.080(6) 0.095(7) 0.052(6) 0.060(7) 0.052(6)
C43 0.064(5) 0.096(6) 0.072(6) 0.043(5) 0.018(5) 0.031(5)
C44 0.062(6) 0.131(9) 0.109(9) 0.078(7) 0.029(6) 0.037(6)
C45 0.079(7) 0.133(9) 0.126(10) 0.084(8) 0.025(7) 0.043(7)
C46 0.059(6) 0.110(8) 0.113(9) 0.058(7) 0.018(6) 0.031(5)
C47 0.077(7) 0.080(7) 0.105(8) 0.035(6) 0.037(6) 0.028(5)
C48 0.061(6) 0.087(6) 0.080(6) 0.039(5) 0.017(5) 0.015(5)
C49 0.082(7) 0.115(7) 0.098(8) 0.045(6) 0.031(6) 0.045(6)
C50 0.096(8) 0.146(10) 0.130(10) 0.061(8) 0.033(7) 0.066(7)
C51 0.140(12) 0.161(12) 0.192(14) 0.079(12) 0.030(11) 0.086(9)
C52 0.174(16) 0.141(11) 0.219(17) 0.069(13) 0.043(13) 0.085(10)
C53 0.176(14) 0.124(10) 0.189(15) 0.059(11) 0.038(12) 0.035(11)
C54 0.135(10) 0.120(8) 0.121(11) 0.029(8) 0.017(8) 0.036(8)
C55 0.074(5) 0.054(5) 0.088(6) 0.036(5) 0.021(5) 0.028(4)
C56 0.058(5) 0.084(6) 0.087(6) 0.039(6) 0.014(5) 0.026(5)
C57 0.057(5) 0.105(7) 0.085(7) 0.049(6) 0.015(5) 0.018(5)
C58 0.060(6) 0.092(7) 0.119(8) 0.060(7) 0.013(5) 0.022(5)
C59 0.079(7) 0.116(8) 0.107(8) 0.053(7) 0.008(6) 0.045(7)
C60 0.090(7) 0.089(7) 0.095(7) 0.054(6) 0.021(5) 0.046(6)
C61 0.057(7) 0.169(11) 0.137(9) 0.087(8) 0.015(6) 0.034(7)
C62 0.088(10) 0.205(14) 0.163(11) 0.090(10) 0.040(9) 0.053(9)
C63 0.129(12) 0.235(16) 0.167(13) 0.100(12) 0.053(11) 0.070(11)
C64 0.151(14) 0.243(18) 0.182(14) 0.115(12) 0.060(12) 0.070(12)
C65 0.153(13) 0.246(16) 0.161(13) 0.127(12) 0.059(10) 0.074(11)
C66 0.124(11) 0.212(14) 0.159(11) 0.114(10) 0.037(9) 0.058(10)
C67 0.123(14) 0.204(17) 0.206(19) 0.118(15) 0.055(13) 0.046(13)
C68 0.28(3) 0.142(11) 0.30(3) 0.079(14) -0.10(2) 0.045(16)
C69 0.160(16) 0.207(15) 0.177(15) 0.116(12) 0.029(14) 0.015(13)

loop_
_atom_type_symbol
_atom_type_description
_atom_type_scat_dispersion_real
_atom_type_scat_dispersion_imag
_atom_type_scat_source
C C 0.0033 0.0016 'International Tables Vol C Tables 4.2.6.8 and 6.1.1.4'
H H 0.0000 0.0000 'International Tables Vol C Tables 4.2.6.8 and 6.1.1.4'
N N 0.0061 0.0033 'International Tables Vol C Tables 4.2.6.8 and 6.1.1.4'
O O 0.0106 0.0060 'International Tables Vol C Tables 4.2.6.8 and 6.1.1.4'
S S 0.1246 0.1234 'International Tables Vol C Tables 4.2.6.8 and 6.1.1.4'
Co Co 0.3494 0.9721 'International Tables Vol C Tables 4.2.6.8 and 6.1.1.4'
Br Br -0.2901 2.4595 'International Tables Vol C Tables 4.2.6.8 and 6.1.1.4'

loop_
_geom_angle_atom_site_label_1
_geom_angle_atom_site_label_2
_geom_angle_atom_site_label_3
_geom_angle
N5 Co1 N2 170.3(3)
N5 Co1 N1 107.6(3)
N2 Co1 N1 75.8(3)
N5 Co1 N4 75.7(3)
N2 Co1 N4 113.7(3)
N1 Co1 N4 89.5(3)
N5 Co1 N3 101.3(3)
N2 Co1 N3 76.1(3)
N1 Co1 N3 150.8(3)
N4 Co1 N3 94.4(3)
N5 Co1 N6 75.9(3)
N2 Co1 N6 94.8(3)
N1 Co1 N6 97.8(3)
N4 Co1 N6 151.6(3)
N3 Co1 N6 92.5(3)
O5 S1 O6 115.8(8)
O5 S1 O7 109.8(8)
O6 S1 O7 111.1(5)
O5 S1 C55 107.6(5)
O6 S1 C55 106.0(6)
O7 S1 C55 106.0(4)
O4A S2 O3A 123(3)
O4 S2 O2 108.7(10)
O4 S2 O3 115.2(10)
O2 S2 O3 113.7(12)
O4A S2 O2A 105(3)
O3A S2 O2A 110(3)
O4A S2 C43 114(2)
O4 S2 C43 106.5(7)
O3A S2 C43 102.4(19)
O2 S2 C43 106.7(8)
O3 S2 C43 105.4(7)
O2A S2 C43 102(3)
C14 N1 C10 116.0(9)
C14 N1 Co1 128.1(7)
C10 N1 Co1 115.9(6)
C9 N2 C20 120.8(7)
C9 N2 Co1 119.6(6)
C20 N2 Co1 118.3(5)
C15 N3 C19 118.7(8)
C15 N3 Co1 126.0(7)
C19 N3 Co1 115.0(6)
C36 N4 C32 118.4(8)
C36 N4 Co1 126.6(6)
C32 N4 Co1 115.0(5)
C31 N5 C27 118.5(7)
C31 N5 Co1 121.0(6)
C27 N5 Co1 120.1(5)
C26 N6 C22 116.5(8)
C26 N6 Co1 115.2(5)
C22 N6 Co1 128.2(6)
C49 N7 C46 124.9(12)
C58 N8 C61 124.6(11)
C69 N9 C67 128(2)
C69 N9 C68 113(2)
C67 N9 C68 119(2)
C2 C1 C6 122.6(10)
C2 C1 Br1 118.6(9)
C6 C1 Br1 118.7(9)
C1 C2 C3 117.8(11)
C4 C3 C2 120.9(11)
C5 C4 C3 118.7(9)
C5 C4 C7 121.1(9)
C3 C4 C7 120.2(9)
C6 C5 C4 122.0(10)
C5 C6 C1 117.9(11)
C8 C7 C21 117.4(8)
C8 C7 C4 121.9(8)
C21 C7 C4 120.6(8)
C9 C8 C7 120.8(8)
N2 C9 C8 120.8(8)
N2 C9 C10 113.0(7)
C8 C9 C10 126.2(8)
N1 C10 C11 123.1(9)
N1 C10 C9 114.1(7)
C11 C10 C9 122.7(8)
C12 C11 C10 118.2(10)
C11 C12 C13 119.0(10)
C14 C13 C12 118.2(11)
N1 C14 C13 125.5(11)
N3 C15 C16 123.6(10)
C17 C16 C15 117.7(10)
C16 C17 C18 120.0(10)
C19 C18 C17 118.1(10)
N3 C19 C18 121.7(8)
N3 C19 C20 115.7(7)
C18 C19 C20 122.5(8)
N2 C20 C21 119.6(7)
N2 C20 C19 113.8(7)
C21 C20 C19 126.7(7)
C7 C21 C20 120.6(8)
N6 C22 C23 123.4(9)
C24 C23 C22 119.7(9)
C23 C24 C25 119.0(10)
C26 C25 C24 118.7(10)
N6 C26 C25 122.5(8)
N6 C26 C27 114.0(7)
C25 C26 C27 123.4(8)
N5 C27 C28 121.1(7)
N5 C27 C26 114.4(7)
C28 C27 C26 124.5(8)
C27 C28 C29 121.5(8)
C30 C29 C28 116.5(7)
C30 C29 C37 122.0(7)
C28 C29 C37 121.5(7)
C29 C30 C31 120.7(7)
N5 C31 C30 121.7(7)
N5 C31 C32 112.8(7)
C30 C31 C32 125.5(7)
N4 C32 C33 121.7(8)
N4 C32 C31 114.9(7)
C33 C32 C31 123.4(8)
C32 C33 C34 117.8(10)
C35 C34 C33 119.2(9)
C36 C35 C34 119.0(9)
N4 C36 C35 123.7(9)
C42 C37 C38 118.5(8)
C42 C37 C29 120.7(8)
C38 C37 C29 120.8(7)
C39 C38 C37 121.7(10)
C40 C39 C38 117.8(11)
C41 C40 C39 123.2(10)
C41 C40 Br2 118.7(9)
C39 C40 Br2 117.6(9)
C40 C41 C42 119.2(10)
C37 C42 C41 119.2(10)
C48 C43 C44 116.5(10)
C48 C43 S2 122.2(9)
C44 C43 S2 121.3(8)
C45 C44 C43 121.1(11)
C44 C45 C46 122.2(12)
C47 C46 C45 117.9(11)
C47 C46 N7 116.1(11)
C45 C46 N7 126.0(12)
C46 C47 C48 121.2(10)
C43 C48 C47 121.1(11)
C54 C49 N7 124.7(15)
C54 C49 C50 115.4(15)
N7 C49 C50 119.0(13)
C51 C50 C49 125.4(19)
C52 C51 C50 116(2)
C51 C52 C53 129(3)
C52 C53 C54 112(2)
C49 C54 C53 120.6(19)
C60 C55 C56 119.2(10)
C60 C55 S1 123.1(9)
C56 C55 S1 117.7(8)
C55 C56 C57 120.7(10)
C58 C57 C56 119.7(11)
C57 C58 C59 118.3(10)
C57 C58 N8 123.9(12)
C59 C58 N8 117.8(11)
C60 C59 C58 120.5(12)
C55 C60 C59 121.6(11)
C62 C61 C66 116.7(19)
C62 C61 N8 120.5(16)
C66 C61 N8 122.8(18)
C61 C62 C63 124(2)
C64 C63 C62 117(3)
C63 C64 C65 121(3)
C64 C65 C66 116(2)
C61 C66 C65 123(2)
N9 C69 O1 118(3)

loop_
_geom_bond_atom_site_label_1
_geom_bond_atom_site_label_2
_geom_bond_distance
Br1 C1 1.889(11)
Br2 C40 1.912(10)
Co1 N5 2.034(7)
Co1 N2 2.052(7)
Co1 N1 2.141(8)
Co1 N4 2.149(7)
Co1 N3 2.159(8)
Co1 N6 2.184(7)
S1 O5 1.399(10)
S1 O6 1.441(10)
S1 O7 1.441(8)
S1 C55 1.784(11)
S2 O4A 1.36(3)
S2 O4 1.384(12)
S2 O3A 1.41(4)
S2 O2 1.426(14)
S2 O3 1.470(13)
S2 O2A 1.47(4)
S2 C43 1.745(11)
O1 C69 1.26(3)
N1 C14 1.316(13)
N1 C10 1.340(11)
N2 C9 1.327(11)
N2 C20 1.351(11)
N3 C15 1.311(13)
N3 C19 1.320(11)
N4 C36 1.328(12)
N4 C32 1.360(11)
N5 C31 1.338(11)
N5 C27 1.347(11)
N6 C26 1.343(11)
N6 C22 1.348(12)
N7 C49 1.375(18)
N7 C46 1.396(17)
N8 C58 1.416(16)
N8 C61 1.42(2)
N9 C69 1.13(3)
N9 C67 1.44(2)
N9 C68 1.53(3)
C1 C2 1.370(19)
C1 C6 1.396(18)
C2 C3 1.409(16)
C3 C4 1.387(15)
C4 C5 1.386(14)
C4 C7 1.462(12)
C5 C6 1.374(14)
C7 C8 1.376(13)
C7 C21 1.383(13)
C8 C9 1.371(12)
C9 C10 1.505(12)
C10 C11 1.378(13)
C11 C12 1.359(16)
C12 C13 1.384(17)
C13 C14 1.330(17)
C15 C16 1.376(17)
C16 C17 1.334(18)
C17 C18 1.392(16)
C18 C19 1.371(13)
C19 C20 1.479(12)
C20 C21 1.385(12)
C22 C23 1.350(15)
C23 C24 1.331(17)
C24 C25 1.395(14)
C25 C26 1.359(13)
C26 C27 1.488(12)
C27 C28 1.359(12)
C28 C29 1.386(12)
C29 C30 1.367(12)
C29 C37 1.481(11)
C30 C31 1.380(12)
C31 C32 1.478(12)
C32 C33 1.372(13)
C33 C34 1.409(15)
C34 C35 1.376(16)
C35 C36 1.341(15)
C37 C42 1.380(14)
C37 C38 1.381(14)
C38 C39 1.375(15)
C39 C40 1.340(17)
C40 C41 1.339(18)
C41 C42 1.398(16)
C43 C48 1.386(15)
C43 C44 1.431(16)
C44 C45 1.343(17)
C45 C46 1.383(17)
C46 C47 1.374(18)
C47 C48 1.393(17)
C49 C54 1.35(2)
C49 C50 1.40(2)
C50 C51 1.31(3)
C51 C52 1.25(3)
C52 C53 1.36(3)
C53 C54 1.47(3)
C55 C60 1.336(16)
C55 C56 1.366(15)
C56 C57 1.397(15)
C57 C58 1.368(17)
C58 C59 1.392(17)
C59 C60 1.363(17)
C61 C62 1.33(3)
C61 C66 1.34(2)
C62 C63 1.39(3)
C63 C64 1.34(3)
C64 C65 1.38(3)
C65 C66 1.39(3)
